data_7006263
loop_
_publ_author_name
'Vuzman, Dana'
'Poverenov, Elena'
'Diskin-Posner, Yael'
'Leitus, Gregory'
'Shimon, Linda J. W.'
'Milstein, David'

_publ_section_title
;
 Reactivity and stability of platinum(II) formyl complexes based on
 PCP-type ligands. The significance of sterics.
;
_journal_issue 48
_journal_name_full 'Dalton transactions (Cambridge, England : 2003)'
_journal_page_first 5692
_journal_page_last 5700
_journal_paper_doi 10.1039/b711444c
_journal_year 2007
_chemical_formula_moiety 'C24 H43 Cl P2 Pt'
_chemical_formula_sum 'C24 H43 Cl P2 Pt'
_chemical_formula_weight 624.06
_chemical_name_systematic
;
?
;
_space_group_IT_number 19
_symmetry_cell_setting orthorhombic
_symmetry_space_group_name_Hall 'P 2ac 2ab'
_symmetry_space_group_name_H-M 'P 21 21 21'
_atom_sites_solution_hydrogens geom
_atom_sites_solution_primary direct
_atom_sites_solution_secondary difmap
_audit_creation_method SHELXL-97
_cell_angle_alpha 90.00
_cell_angle_beta 90.00
_cell_angle_gamma 90.00
_cell_formula_units_Z 4
_cell_length_a 12.965(3)
_cell_length_b 13.853(3)
_cell_length_c 14.642(3)
_cell_measurement_reflns_used 3801
_cell_measurement_temperature 120(2)
_cell_measurement_theta_max 30.51
_cell_measurement_theta_min 2.55
_cell_volume 2629.8(10)
_computing_cell_refinement HKL
_computing_data_collection 'Collect Package (Bruker Nonius)'
_computing_data_reduction HKL
_computing_structure_refinement 'SHELXL-97 (Sheldrick, 1997)'
_computing_structure_solution 'SHELXS-97 (Sheldrick, 1990)'
_diffrn_ambient_temperature 120(2)
_diffrn_measured_fraction_theta_full 0.995
_diffrn_measured_fraction_theta_max 0.995
_diffrn_measurement_device_type 'Nonius KappaCCD'
_diffrn_measurement_method 'phi and omega scans'
_diffrn_radiation_monochromator graphite
_diffrn_radiation_source 'fine-focus sealed tube'
_diffrn_radiation_type MoK\a
_diffrn_radiation_wavelength 0.71073
_diffrn_reflns_av_R_equivalents 0.0630
_diffrn_reflns_av_sigmaI/netI 0.0463
_diffrn_reflns_limit_h_max 18
_diffrn_reflns_limit_h_min 0
_diffrn_reflns_limit_k_max 19
_diffrn_reflns_limit_k_min 0
_diffrn_reflns_limit_l_max 20
_diffrn_reflns_limit_l_min 0
_diffrn_reflns_number 14714
_diffrn_reflns_theta_full 30.49
_diffrn_reflns_theta_max 30.49
_diffrn_reflns_theta_min 2.56
_exptl_absorpt_coefficient_mu 5.567
_exptl_absorpt_correction_T_max 0.2859
_exptl_absorpt_correction_T_min 0.2142
_exptl_absorpt_correction_type empirical
_exptl_absorpt_process_details 'SHELXL-97 (Sheldrick, 1997)'
_exptl_crystal_colour colourless
_exptl_crystal_density_diffrn 1.576
_exptl_crystal_density_method 'not measured'
_exptl_crystal_description prism
_exptl_crystal_F_000 1248
_exptl_crystal_size_max 0.40
_exptl_crystal_size_mid 0.40
_exptl_crystal_size_min 0.30
_refine_diff_density_max 3.389
_refine_diff_density_min -1.839
_refine_diff_density_rms 0.204
_refine_ls_abs_structure_details 'Flack H D (1983), Acta Cryst. A39, 876-881'
_refine_ls_abs_structure_Flack 0.508(12)
_refine_ls_extinction_method none
_refine_ls_goodness_of_fit_ref 1.019
_refine_ls_hydrogen_treatment riding
_refine_ls_matrix_type full
_refine_ls_number_parameters 266
_refine_ls_number_reflns 4426
_refine_ls_number_restraints 0
_refine_ls_restrained_S_all 1.019
_refine_ls_R_factor_all 0.0519
_refine_ls_R_factor_gt 0.0363
_refine_ls_shift/su_max 0.003
_refine_ls_shift/su_mean 0.000
_refine_ls_structure_factor_coef Fsqd
_refine_ls_weighting_details 'calc w=1/[\s^2^(Fo^2^)+(0.0592P)^2^+0.0000P] where P=(Fo^2^+2Fc^2^)/3'
_refine_ls_weighting_scheme calc
_refine_ls_wR_factor_gt 0.0871
_refine_ls_wR_factor_ref 0.0918
_reflns_number_gt 3623
_reflns_number_total 4426
_reflns_threshold_expression >2sigma(I)
_cod_data_source_file b711444c.txt
_cod_data_source_block m716a
_cod_depositor_comments
;
The following automatic conversions were performed:
'_symmetry_cell_setting' value 'Orthorhombic' changed to 'orthorhombic'
according to '/home/saulius/struct/CIF-dictionaries/cif_core.dic'
dictionary named 'cif_core.dic' version 2.4.1 from 2010-06-29.

Automatic conversion script
Id: cif_fix_enum 1527 2010-12-29 10:47:43Z saulius 
;
_cod_original_sg_symbol_H-M P2(1)2(1)2(1)
_cod_database_code 7006263

loop_
_symmetry_equiv_pos_as_xyz
'x, y, z'
'-x+1/2, -y, z+1/2'
'-x, y+1/2, -z+1/2'
'x+1/2, -y+1/2, -z'

loop_
_atom_site_label
_atom_site_type_symbol
_atom_site_fract_x
_atom_site_fract_y
_atom_site_fract_z
_atom_site_U_iso_or_equiv
_atom_site_adp_type
_atom_site_occupancy
_atom_site_symmetry_multiplicity
_atom_site_calc_flag
_atom_site_refinement_flags
_atom_site_disorder_assembly
_atom_site_disorder_group
Pt1 Pt 1.886159(17) 0.502233(14) 0.186436(13) 0.01233(7) Uani 1 1 d . . .
P2 P 1.71061(12) 0.49536(13) 0.16969(9) 0.0124(3) Uani 1 1 d . . .
P3 P 2.06132(13) 0.48641(11) 0.17625(10) 0.0128(3) Uani 1 1 d . . .
Cl1 Cl 1.88822(15) 0.62547(12) 0.30227(12) 0.0273(4) Uani 1 1 d . . .
C11 C 1.8851(6) 0.3975(4) 0.0907(4) 0.0156(12) Uani 1 1 d . . .
C12 C 1.7929(5) 0.3722(4) 0.0440(4) 0.0137(12) Uani 1 1 d . . .
C13 C 1.7914(7) 0.2965(4) -0.0187(4) 0.0216(16) Uani 1 1 d . . .
H13 H 1.7294 0.2807 -0.0499 0.026 Uiso 1 1 calc R . .
C14 C 1.8813(7) 0.2443(5) -0.0353(5) 0.0265(17) Uani 1 1 d . . .
H14 H 1.8796 0.1911 -0.0763 0.032 Uiso 1 1 calc R . .
C15 C 1.9724(6) 0.2686(5) 0.0067(5) 0.0253(17) Uani 1 1 d . . .
H15 H 2.0337 0.2342 -0.0078 0.030 Uiso 1 1 calc R . .
C16 C 1.9759(5) 0.3447(4) 0.0714(4) 0.0159(13) Uani 1 1 d . . .
C31 C 2.0756(6) 0.3686(5) 0.1198(5) 0.0207(15) Uani 1 1 d . . .
H31A H 2.1330 0.3710 0.0753 0.025 Uiso 1 1 calc R . .
H31B H 2.0915 0.3182 0.1657 0.025 Uiso 1 1 calc R . .
C21 C 1.6980(6) 0.4325(5) 0.0590(5) 0.0190(14) Uani 1 1 d . . .
H21A H 1.6359 0.3908 0.0595 0.023 Uiso 1 1 calc R . .
H21B H 1.6905 0.4802 0.0091 0.023 Uiso 1 1 calc R . .
C22 C 1.6463(6) 0.4169(5) 0.2564(4) 0.0173(14) Uani 1 1 d . . .
C23 C 1.6405(6) 0.6117(4) 0.1517(5) 0.0202(15) Uani 1 1 d . . .
C24 C 1.6877(8) 0.3125(5) 0.2409(6) 0.035(2) Uani 1 1 d . . .
H24A H 1.6628 0.2703 0.2899 0.053 Uiso 1 1 calc R . .
H24B H 1.7632 0.3133 0.2411 0.053 Uiso 1 1 calc R . .
H24C H 1.6630 0.2883 0.1819 0.053 Uiso 1 1 calc R . .
C25 C 1.6834(7) 0.4477(5) 0.3523(5) 0.0257(17) Uani 1 1 d . . .
H25A H 1.6614 0.5142 0.3644 0.039 Uiso 1 1 calc R . .
H25B H 1.7588 0.4439 0.3551 0.039 Uiso 1 1 calc R . .
H25C H 1.6535 0.4046 0.3983 0.039 Uiso 1 1 calc R . .
C26 C 1.5298(6) 0.4152(6) 0.2513(6) 0.0287(18) Uani 1 1 d . . .
H26A H 1.5083 0.3902 0.1917 0.043 Uiso 1 1 calc R . .
H26B H 1.5031 0.4809 0.2592 0.043 Uiso 1 1 calc R . .
H26C H 1.5026 0.3736 0.2997 0.043 Uiso 1 1 calc R . .
C27 C 1.5383(7) 0.5989(6) 0.1001(6) 0.036(2) Uani 1 1 d . . .
H27A H 1.4925 0.5567 0.1353 0.054 Uiso 1 1 calc R . .
H27B H 1.5518 0.5698 0.0402 0.054 Uiso 1 1 calc R . .
H27C H 1.5054 0.6620 0.0918 0.054 Uiso 1 1 calc R . .
C28 C 1.7156(7) 0.6755(5) 0.0954(5) 0.0277(18) Uani 1 1 d . . .
H28A H 1.6856 0.7399 0.0872 0.042 Uiso 1 1 calc R . .
H28B H 1.7273 0.6459 0.0355 0.042 Uiso 1 1 calc R . .
H28C H 1.7814 0.6811 0.1279 0.042 Uiso 1 1 calc R . .
C29 C 1.6217(7) 0.6612(5) 0.2439(5) 0.0303(18) Uani 1 1 d . . .
H29A H 1.5958 0.7268 0.2336 0.045 Uiso 1 1 calc R . .
H29B H 1.6866 0.6642 0.2782 0.045 Uiso 1 1 calc R . .
H29C H 1.5707 0.6243 0.2788 0.045 Uiso 1 1 calc R . .
C32 C 2.1391(6) 0.4734(5) 0.2845(5) 0.0208(15) Uani 1 1 d . . .
C33 C 2.1186(6) 0.5767(5) 0.0969(5) 0.0187(14) Uani 1 1 d . . .
C34 C 2.2410(6) 0.4187(5) 0.2697(6) 0.0264(17) Uani 1 1 d . . .
H34A H 2.2854 0.4557 0.2284 0.040 Uiso 1 1 calc R . .
H34B H 2.2265 0.3553 0.2429 0.040 Uiso 1 1 calc R . .
H34C H 2.2760 0.4103 0.3285 0.040 Uiso 1 1 calc R . .
C35 C 2.0699(7) 0.4128(6) 0.3481(5) 0.034(2) Uani 1 1 d . . .
H35A H 2.1079 0.3972 0.4041 0.052 Uiso 1 1 calc R . .
H35B H 2.0500 0.3530 0.3171 0.052 Uiso 1 1 calc R . .
H35C H 2.0080 0.4498 0.3637 0.052 Uiso 1 1 calc R . .
C36 C 2.1596(7) 0.5719(5) 0.3300(5) 0.0268(16) Uani 1 1 d . . .
H36A H 2.0941 0.6056 0.3395 0.040 Uiso 1 1 calc R . .
H36B H 2.2042 0.6108 0.2904 0.040 Uiso 1 1 calc R . .
H36C H 2.1937 0.5619 0.3890 0.040 Uiso 1 1 calc R . .
C37 C 2.0684(7) 0.5569(5) 0.0023(5) 0.0282(17) Uani 1 1 d . . .
H37A H 2.0884 0.6078 -0.0406 0.042 Uiso 1 1 calc R . .
H37B H 1.9931 0.5561 0.0087 0.042 Uiso 1 1 calc R . .
H37C H 2.0919 0.4943 -0.0207 0.042 Uiso 1 1 calc R . .
C38 C 2.0844(7) 0.6768(5) 0.1264(5) 0.0257(17) Uani 1 1 d . . .
H38A H 2.1078 0.6889 0.1890 0.039 Uiso 1 1 calc R . .
H38B H 2.0090 0.6809 0.1239 0.039 Uiso 1 1 calc R . .
H38C H 2.1145 0.7251 0.0854 0.039 Uiso 1 1 calc R . .
C39 C 2.2354(6) 0.5744(6) 0.0881(6) 0.0291(19) Uani 1 1 d . . .
H39A H 2.2569 0.6166 0.0378 0.044 Uiso 1 1 calc R . .
H39B H 2.2581 0.5082 0.0758 0.044 Uiso 1 1 calc R . .
H39C H 2.2667 0.5971 0.1452 0.044 Uiso 1 1 calc R . .

loop_
_atom_site_aniso_label
_atom_site_aniso_U_11
_atom_site_aniso_U_22
_atom_site_aniso_U_33
_atom_site_aniso_U_23
_atom_site_aniso_U_13
_atom_site_aniso_U_12
Pt1 0.01054(11) 0.01060(10) 0.01585(11) -0.00218(10) -0.00004(8) -0.00023(13)
P2 0.0079(6) 0.0128(6) 0.0165(6) -0.0017(8) -0.0006(5) 0.0020(8)
P3 0.0090(7) 0.0136(7) 0.0159(7) -0.0009(6) -0.0002(6) 0.0001(6)
Cl1 0.0191(9) 0.0286(8) 0.0343(9) -0.0190(7) 0.0013(9) -0.0012(7)
C11 0.013(3) 0.014(3) 0.019(3) 0.000(2) -0.003(3) 0.001(3)
C12 0.013(3) 0.013(3) 0.015(3) -0.001(2) -0.001(3) -0.003(2)
C13 0.029(4) 0.015(3) 0.021(3) -0.004(2) -0.003(3) -0.005(3)
C14 0.034(5) 0.018(3) 0.027(4) -0.012(3) -0.006(4) 0.002(3)
C15 0.025(4) 0.017(3) 0.034(4) -0.008(3) -0.002(4) 0.006(3)
C16 0.015(3) 0.014(3) 0.019(3) 0.004(2) -0.001(3) -0.003(2)
C31 0.017(4) 0.018(3) 0.027(4) -0.003(3) 0.002(3) 0.007(3)
C21 0.016(4) 0.023(3) 0.018(3) -0.011(3) -0.003(3) 0.003(3)
C22 0.016(4) 0.019(3) 0.017(3) 0.001(2) -0.002(3) -0.004(3)
C23 0.016(4) 0.015(3) 0.029(4) 0.000(2) -0.002(3) 0.007(3)
C24 0.039(6) 0.026(4) 0.042(5) 0.011(3) 0.003(4) -0.001(4)
C25 0.022(4) 0.037(4) 0.019(3) 0.004(3) 0.003(3) -0.007(3)
C26 0.019(4) 0.031(4) 0.036(4) -0.005(3) 0.006(4) -0.014(3)
C27 0.017(4) 0.045(5) 0.046(5) -0.002(4) -0.011(4) 0.012(4)
C28 0.033(5) 0.016(3) 0.034(4) 0.002(3) -0.006(4) 0.010(3)
C29 0.030(5) 0.020(3) 0.041(4) -0.012(3) -0.001(4) 0.013(3)
C32 0.018(4) 0.022(3) 0.023(3) 0.002(2) -0.003(3) -0.004(3)
C33 0.014(3) 0.020(3) 0.023(3) 0.005(2) 0.001(3) 0.005(3)
C34 0.014(4) 0.024(4) 0.041(4) 0.001(3) -0.014(3) 0.003(3)
C35 0.020(4) 0.051(5) 0.032(4) 0.021(4) -0.002(4) -0.008(4)
C36 0.028(4) 0.032(4) 0.020(3) -0.002(3) -0.003(4) -0.005(4)
C37 0.032(5) 0.031(4) 0.021(3) 0.004(3) -0.005(4) -0.007(4)
C38 0.023(4) 0.025(3) 0.030(4) 0.006(3) -0.001(3) -0.006(3)
C39 0.019(4) 0.039(4) 0.029(4) 0.004(3) 0.016(3) 0.000(3)

loop_
_atom_type_symbol
_atom_type_description
_atom_type_scat_dispersion_real
_atom_type_scat_dispersion_imag
_atom_type_scat_source
C C 0.0033 0.0016 'International Tables Vol C Tables 4.2.6.8 and 6.1.1.4'
H H 0.0000 0.0000 'International Tables Vol C Tables 4.2.6.8 and 6.1.1.4'
P P 0.1023 0.0942 'International Tables Vol C Tables 4.2.6.8 and 6.1.1.4'
Cl Cl 0.1484 0.1585 'International Tables Vol C Tables 4.2.6.8 and 6.1.1.4'
Pt Pt -1.7033 8.3905 'International Tables Vol C Tables 4.2.6.8 and 6.1.1.4'

loop_
_geom_angle_atom_site_label_1
_geom_angle_atom_site_label_2
_geom_angle_atom_site_label_3
_geom_angle
_geom_angle_site_symmetry_1
_geom_angle_site_symmetry_3
_geom_angle_publ_flag
C11 Pt1 P3 83.8(2) . . ?
C11 Pt1 P2 83.6(2) . . ?
P3 Pt1 P2 167.35(5) . . ?
C11 Pt1 Cl1 179.17(18) . . ?
P3 Pt1 Cl1 95.91(6) . . ?
P2 Pt1 Cl1 96.66(6) . . ?
C21 P2 C22 106.4(3) . . ?
C21 P2 C23 103.9(3) . . ?
C22 P2 C23 112.4(3) . . ?
C21 P2 Pt1 101.6(2) . . ?
C22 P2 Pt1 113.3(2) . . ?
C23 P2 Pt1 117.5(2) . . ?
C31 P3 C33 106.0(3) . . ?
C31 P3 C32 103.8(3) . . ?
C33 P3 C32 112.0(3) . . ?
C31 P3 Pt1 102.4(3) . . ?
C33 P3 Pt1 111.9(2) . . ?
C32 P3 Pt1 119.0(2) . . ?
C16 C11 C12 118.4(5) . . ?
C16 C11 Pt1 120.3(5) . . ?
C12 C11 Pt1 121.2(5) . . ?
C13 C12 C11 121.0(6) . . ?
C13 C12 C21 120.1(6) . . ?
C11 C12 C21 118.8(5) . . ?
C14 C13 C12 119.6(7) . . ?
C14 C13 H13 120.2 . . ?
C12 C13 H13 120.2 . . ?
C15 C14 C13 120.9(5) . . ?
C15 C14 H14 119.5 . . ?
C13 C14 H14 119.5 . . ?
C14 C15 C16 120.6(7) . . ?
C14 C15 H15 119.7 . . ?
C16 C15 H15 119.7 . . ?
C11 C16 C15 119.5(6) . . ?
C11 C16 C31 120.3(6) . . ?
C15 C16 C31 120.2(6) . . ?
C16 C31 P3 108.6(5) . . ?
C16 C31 H31A 110.0 . . ?
P3 C31 H31A 110.0 . . ?
C16 C31 H31B 110.0 . . ?
P3 C31 H31B 110.0 . . ?
H31A C31 H31B 108.4 . . ?
C12 C21 P2 108.5(5) . . ?
C12 C21 H21A 110.0 . . ?
P2 C21 H21A 110.0 . . ?
C12 C21 H21B 110.0 . . ?
P2 C21 H21B 110.0 . . ?
H21A C21 H21B 108.4 . . ?
C26 C22 C25 111.1(6) . . ?
C26 C22 C24 108.8(6) . . ?
C25 C22 C24 106.4(6) . . ?
C26 C22 P2 114.9(5) . . ?
C25 C22 P2 108.6(4) . . ?
C24 C22 P2 106.7(5) . . ?
C29 C23 C27 110.4(7) . . ?
C29 C23 C28 108.2(6) . . ?
C27 C23 C28 110.2(6) . . ?
C29 C23 P2 109.8(5) . . ?
C27 C23 P2 112.9(5) . . ?
C28 C23 P2 105.1(5) . . ?
C22 C24 H24A 109.5 . . ?
C22 C24 H24B 109.5 . . ?
H24A C24 H24B 109.5 . . ?
C22 C24 H24C 109.5 . . ?
H24A C24 H24C 109.5 . . ?
H24B C24 H24C 109.5 . . ?
C22 C25 H25A 109.5 . . ?
C22 C25 H25B 109.5 . . ?
H25A C25 H25B 109.5 . . ?
C22 C25 H25C 109.5 . . ?
H25A C25 H25C 109.5 . . ?
H25B C25 H25C 109.5 . . ?
C22 C26 H26A 109.5 . . ?
C22 C26 H26B 109.5 . . ?
H26A C26 H26B 109.5 . . ?
C22 C26 H26C 109.5 . . ?
H26A C26 H26C 109.5 . . ?
H26B C26 H26C 109.5 . . ?
C23 C27 H27A 109.5 . . ?
C23 C27 H27B 109.5 . . ?
H27A C27 H27B 109.5 . . ?
C23 C27 H27C 109.5 . . ?
H27A C27 H27C 109.5 . . ?
H27B C27 H27C 109.5 . . ?
C23 C28 H28A 109.5 . . ?
C23 C28 H28B 109.5 . . ?
H28A C28 H28B 109.5 . . ?
C23 C28 H28C 109.5 . . ?
H28A C28 H28C 109.5 . . ?
H28B C28 H28C 109.5 . . ?
C23 C29 H29A 109.5 . . ?
C23 C29 H29B 109.5 . . ?
H29A C29 H29B 109.5 . . ?
C23 C29 H29C 109.5 . . ?
H29A C29 H29C 109.5 . . ?
H29B C29 H29C 109.5 . . ?
C34 C32 C36 110.4(6) . . ?
C34 C32 C35 108.4(6) . . ?
C36 C32 C35 108.7(7) . . ?
C34 C32 P3 112.8(5) . . ?
C36 C32 P3 111.8(5) . . ?
C35 C32 P3 104.4(5) . . ?
C38 C33 C39 109.5(7) . . ?
C38 C33 C37 107.0(6) . . ?
C39 C33 C37 109.8(7) . . ?
C38 C33 P3 108.7(5) . . ?
C39 C33 P3 115.8(5) . . ?
C37 C33 P3 105.7(5) . . ?
C32 C34 H34A 109.5 . . ?
C32 C34 H34B 109.5 . . ?
H34A C34 H34B 109.5 . . ?
C32 C34 H34C 109.5 . . ?
H34A C34 H34C 109.5 . . ?
H34B C34 H34C 109.5 . . ?
C32 C35 H35A 109.5 . . ?
C32 C35 H35B 109.5 . . ?
H35A C35 H35B 109.5 . . ?
C32 C35 H35C 109.5 . . ?
H35A C35 H35C 109.5 . . ?
H35B C35 H35C 109.5 . . ?
C32 C36 H36A 109.5 . . ?
C32 C36 H36B 109.5 . . ?
H36A C36 H36B 109.5 . . ?
C32 C36 H36C 109.5 . . ?
H36A C36 H36C 109.5 . . ?
H36B C36 H36C 109.5 . . ?
C33 C37 H37A 109.5 . . ?
C33 C37 H37B 109.5 . . ?
H37A C37 H37B 109.5 . . ?
C33 C37 H37C 109.5 . . ?
H37A C37 H37C 109.5 . . ?
H37B C37 H37C 109.5 . . ?
C33 C38 H38A 109.5 . . ?
C33 C38 H38B 109.5 . . ?
H38A C38 H38B 109.5 . . ?
C33 C38 H38C 109.5 . . ?
H38A C38 H38C 109.5 . . ?
H38B C38 H38C 109.5 . . ?
C33 C39 H39A 109.5 . . ?
C33 C39 H39B 109.5 . . ?
H39A C39 H39B 109.5 . . ?
C33 C39 H39C 109.5 . . ?
H39A C39 H39C 109.5 . . ?
H39B C39 H39C 109.5 . . ?

loop_
_geom_bond_atom_site_label_1
_geom_bond_atom_site_label_2
_geom_bond_distance
_geom_bond_site_symmetry_2
_geom_bond_publ_flag
Pt1 C11 2.017(6) . ?
Pt1 P3 2.2863(18) . ?
Pt1 P2 2.2911(16) . ?
Pt1 Cl1 2.4066(15) . ?
P2 C21 1.847(6) . ?
P2 C22 1.868(7) . ?
P2 C23 1.869(6) . ?
P3 C31 1.839(6) . ?
P3 C33 1.862(7) . ?
P3 C32 1.887(7) . ?
C11 C16 1.415(9) . ?
C11 C12 1.420(10) . ?
C12 C13 1.394(8) . ?
C12 C21 1.504(9) . ?
C13 C14 1.394(11) . ?
C13 H13 0.9500 . ?
C14 C15 1.374(11) . ?
C14 H14 0.9500 . ?
C15 C16 1.418(9) . ?
C15 H15 0.9500 . ?
C16 C31 1.511(10) . ?
C31 H31A 0.9900 . ?
C31 H31B 0.9900 . ?
C21 H21A 0.9900 . ?
C21 H21B 0.9900 . ?
C22 C26 1.512(12) . ?
C22 C25 1.544(9) . ?
C22 C24 1.559(10) . ?
C23 C29 1.534(9) . ?
C23 C27 1.536(11) . ?
C23 C28 1.553(11) . ?
C24 H24A 0.9800 . ?
C24 H24B 0.9800 . ?
C24 H24C 0.9800 . ?
C25 H25A 0.9800 . ?
C25 H25B 0.9800 . ?
C25 H25C 0.9800 . ?
C26 H26A 0.9800 . ?
C26 H26B 0.9800 . ?
C26 H26C 0.9800 . ?
C27 H27A 0.9800 . ?
C27 H27B 0.9800 . ?
C27 H27C 0.9800 . ?
C28 H28A 0.9800 . ?
C28 H28B 0.9800 . ?
C28 H28C 0.9800 . ?
C29 H29A 0.9800 . ?
C29 H29B 0.9800 . ?
C29 H29C 0.9800 . ?
C32 C34 1.538(10) . ?
C32 C36 1.542(9) . ?
C32 C35 1.542(10) . ?
C33 C38 1.518(9) . ?
C33 C39 1.521(11) . ?
C33 C37 1.554(10) . ?
C34 H34A 0.9800 . ?
C34 H34B 0.9800 . ?
C34 H34C 0.9800 . ?
C35 H35A 0.9800 . ?
C35 H35B 0.9800 . ?
C35 H35C 0.9800 . ?
C36 H36A 0.9800 . ?
C36 H36B 0.9800 . ?
C36 H36C 0.9800 . ?
C37 H37A 0.9800 . ?
C37 H37B 0.9800 . ?
C37 H37C 0.9800 . ?
C38 H38A 0.9800 . ?
C38 H38B 0.9800 . ?
C38 H38C 0.9800 . ?
C39 H39A 0.9800 . ?
C39 H39B 0.9800 . ?
C39 H39C 0.9800 . ?

loop_
_geom_torsion_atom_site_label_1
_geom_torsion_atom_site_label_2
_geom_torsion_atom_site_label_3
_geom_torsion_atom_site_label_4
_geom_torsion
_geom_torsion_site_symmetry_1
_geom_torsion_site_symmetry_2
_geom_torsion_site_symmetry_3
_geom_torsion_site_symmetry_4
_geom_torsion_publ_flag
C11 Pt1 P2 C21 -17.8(3) . . . . ?
P3 Pt1 P2 C21 -10.3(4) . . . . ?
Cl1 Pt1 P2 C21 163.0(2) . . . . ?
C11 Pt1 P2 C22 95.9(3) . . . . ?
P3 Pt1 P2 C22 103.4(3) . . . . ?
Cl1 Pt1 P2 C22 -83.3(2) . . . . ?
C11 Pt1 P2 C23 -130.3(3) . . . . ?
P3 Pt1 P2 C23 -122.9(3) . . . . ?
Cl1 Pt1 P2 C23 50.5(3) . . . . ?
C11 Pt1 P3 C31 -17.4(3) . . . . ?
P2 Pt1 P3 C31 -24.8(4) . . . . ?
Cl1 Pt1 P3 C31 161.8(2) . . . . ?
C11 Pt1 P3 C33 95.7(3) . . . . ?
P2 Pt1 P3 C33 88.3(3) . . . . ?
Cl1 Pt1 P3 C33 -85.0(2) . . . . ?
C11 Pt1 P3 C32 -131.0(3) . . . . ?
P2 Pt1 P3 C32 -138.5(3) . . . . ?
Cl1 Pt1 P3 C32 48.2(2) . . . . ?
P3 Pt1 C11 C16 13.3(5) . . . . ?
P2 Pt1 C11 C16 -168.3(5) . . . . ?
Cl1 Pt1 C11 C16 -59(16) . . . . ?
P3 Pt1 C11 C12 -169.4(5) . . . . ?
P2 Pt1 C11 C12 9.0(5) . . . . ?
Cl1 Pt1 C11 C12 119(15) . . . . ?
C16 C11 C12 C13 0.6(9) . . . . ?
Pt1 C11 C12 C13 -176.7(4) . . . . ?
C16 C11 C12 C21 -175.6(6) . . . . ?
Pt1 C11 C12 C21 7.0(8) . . . . ?
C11 C12 C13 C14 0.6(10) . . . . ?
C21 C12 C13 C14 176.8(6) . . . . ?
C12 C13 C14 C15 -2.5(11) . . . . ?
C13 C14 C15 C16 3.1(11) . . . . ?
C12 C11 C16 C15 0.0(9) . . . . ?
Pt1 C11 C16 C15 177.3(5) . . . . ?
C12 C11 C16 C31 -179.6(6) . . . . ?
Pt1 C11 C16 C31 -2.2(8) . . . . ?
C14 C15 C16 C11 -1.8(10) . . . . ?
C14 C15 C16 C31 177.8(7) . . . . ?
C11 C16 C31 P3 -14.0(8) . . . . ?
C15 C16 C31 P3 166.5(5) . . . . ?
C33 P3 C31 C16 -96.8(5) . . . . ?
C32 P3 C31 C16 145.0(5) . . . . ?
Pt1 P3 C31 C16 20.6(5) . . . . ?
C13 C12 C21 P2 160.9(5) . . . . ?
C11 C12 C21 P2 -22.8(8) . . . . ?
C22 P2 C21 C12 -93.3(5) . . . . ?
C23 P2 C21 C12 147.9(5) . . . . ?
Pt1 P2 C21 C12 25.4(5) . . . . ?
C21 P2 C22 C26 -72.8(6) . . . . ?
C23 P2 C22 C26 40.3(6) . . . . ?
Pt1 P2 C22 C26 176.4(4) . . . . ?
C21 P2 C22 C25 162.2(5) . . . . ?
C23 P2 C22 C25 -84.8(6) . . . . ?
Pt1 P2 C22 C25 51.4(6) . . . . ?
C21 P2 C22 C24 47.9(6) . . . . ?
C23 P2 C22 C24 161.0(5) . . . . ?
Pt1 P2 C22 C24 -62.9(5) . . . . ?
C21 P2 C23 C29 166.4(5) . . . . ?
C22 P2 C23 C29 51.8(6) . . . . ?
Pt1 P2 C23 C29 -82.3(6) . . . . ?
C21 P2 C23 C27 42.8(6) . . . . ?
C22 P2 C23 C27 -71.8(6) . . . . ?
Pt1 P2 C23 C27 154.1(5) . . . . ?
C21 P2 C23 C28 -77.4(5) . . . . ?
C22 P2 C23 C28 168.0(4) . . . . ?
Pt1 P2 C23 C28 33.9(5) . . . . ?
C31 P3 C32 C34 40.6(6) . . . . ?
C33 P3 C32 C34 -73.4(5) . . . . ?
Pt1 P3 C32 C34 153.5(4) . . . . ?
C31 P3 C32 C36 165.7(5) . . . . ?
C33 P3 C32 C36 51.7(6) . . . . ?
Pt1 P3 C32 C36 -81.4(5) . . . . ?
C31 P3 C32 C35 -77.0(6) . . . . ?
C33 P3 C32 C35 169.1(5) . . . . ?
Pt1 P3 C32 C35 35.9(6) . . . . ?
C31 P3 C33 C38 165.0(5) . . . . ?
C32 P3 C33 C38 -82.4(6) . . . . ?
Pt1 P3 C33 C38 54.2(6) . . . . ?
C31 P3 C33 C39 -71.3(7) . . . . ?
C32 P3 C33 C39 41.3(7) . . . . ?
Pt1 P3 C33 C39 177.9(5) . . . . ?
C31 P3 C33 C37 50.4(6) . . . . ?
C32 P3 C33 C37 163.0(5) . . . . ?
Pt1 P3 C33 C37 -60.4(5) . . . . ?
